data_1556628
loop_
_publ_author_name
'Hazra, S.'
'Rocha, B.G.M.'
'Guedes da Silva, M.F.C.'
'Karmakar, A.'
'Pombeiro, A.J.L.'

_publ_section_title
;
 Syntheses, Structures, and Catalytic Hydrocarbon Oxidation Properties of
 N-Heterocycle-Sulfonated Schiff Base Copper(II) Complexes
;
_journal_name_full Inorganics
_journal_page_first 17
_journal_paper_doi 10.3390/inorganics7020017
_journal_volume 7
_journal_year 2019
_chemical_formula_moiety 'C32 H36 Cu2 N4 O10 S2'
_chemical_formula_sum 'C32 H36 Cu2 N4 O10 S2'
_chemical_formula_weight 827.85
_space_group_crystal_system monoclinic
_space_group_IT_number 14
_space_group_name_Hall '-P 2yn'
_space_group_name_H-M_alt 'P 1 21/n 1'
_atom_sites_solution_hydrogens mixed
_cell_angle_alpha 90
_cell_angle_beta 100.283(3)
_cell_angle_gamma 90
_cell_formula_units_Z 2
_cell_length_a 6.9512(9)
_cell_length_b 18.534(2)
_cell_length_c 13.4906(15)
_cell_measurement_reflns_used 1060
_cell_measurement_temperature 150(2)
_cell_measurement_theta_max 23.26
_cell_measurement_theta_min 2.68
_cell_volume 1710.1(3)
_computing_cell_refinement 'Bruker SAINT'
_computing_data_collection 'Bruker APEX2'
_computing_data_reduction 'Bruker SAINT'
_computing_molecular_graphics 'Ortep-3 for Windows (Farrugia, 1997)'
_computing_publication_material 'WinGX publication routines (Farrugia, 1999)'
_computing_structure_refinement 'SHELXL-2013 (Sheldrick, 2013)'
_computing_structure_solution 'SIR97 (Giacovazzo et al, 1997)'
_diffrn_ambient_temperature 150(2)
_diffrn_measured_fraction_theta_full 1.000
_diffrn_measured_fraction_theta_max 0.998
_diffrn_measurement_device_type 'Bruker APEX-II CCD'
_diffrn_measurement_method '\f and \w scans'
_diffrn_radiation_type MoK\a
_diffrn_radiation_wavelength 0.71069
_diffrn_reflns_av_R_equivalents 0.1286
_diffrn_reflns_av_unetI/netI 0.1278
_diffrn_reflns_Laue_measured_fraction_full 1.000
_diffrn_reflns_Laue_measured_fraction_max 0.998
_diffrn_reflns_limit_h_max 7
_diffrn_reflns_limit_h_min -8
_diffrn_reflns_limit_k_max 22
_diffrn_reflns_limit_k_min -23
_diffrn_reflns_limit_l_max 16
_diffrn_reflns_limit_l_min -16
_diffrn_reflns_number 13661
_diffrn_reflns_point_group_measured_fraction_full 1.000
_diffrn_reflns_point_group_measured_fraction_max 0.998
_diffrn_reflns_theta_full 25.240
_diffrn_reflns_theta_max 26.418
_diffrn_reflns_theta_min 1.887
_exptl_absorpt_coefficient_mu 1.429
_exptl_absorpt_correction_T_max 0.9192
_exptl_absorpt_correction_T_min 0.6272
_exptl_absorpt_correction_type multi-scan
_exptl_absorpt_process_details sadabs
_exptl_crystal_colour green
_exptl_crystal_density_diffrn 1.608
_exptl_crystal_description prism
_exptl_crystal_F_000 852
_exptl_crystal_size_max 0.360
_exptl_crystal_size_mid 0.170
_exptl_crystal_size_min 0.060
_refine_diff_density_max 0.478
_refine_diff_density_min -0.556
_refine_diff_density_rms 0.120
_refine_ls_extinction_coef .
_refine_ls_extinction_method none
_refine_ls_goodness_of_fit_ref 0.920
_refine_ls_hydrogen_treatment mixed
_refine_ls_matrix_type full
_refine_ls_number_parameters 229
_refine_ls_number_reflns 3506
_refine_ls_number_restraints 1
_refine_ls_restrained_S_all 0.920
_refine_ls_R_factor_all 0.1145
_refine_ls_R_factor_gt 0.0526
_refine_ls_shift/su_max 0.000
_refine_ls_shift/su_mean 0.000
_refine_ls_structure_factor_coef Fsqd
_refine_ls_weighting_details 'w=1/[\s^2^(Fo^2^)+(0.0303P)^2^] where P=(Fo^2^+2Fc^2^)/3'
_refine_ls_weighting_scheme calc
_refine_ls_wR_factor_gt 0.0901
_refine_ls_wR_factor_ref 0.1035
_reflns_Friedel_coverage 0.000
_reflns_Friedel_fraction_full .
_reflns_Friedel_fraction_max .
_reflns_number_gt 2114
_reflns_number_total 3506
_reflns_threshold_expression 'I > 2\s(I)'
_cod_data_source_file Inorganics-2019-7-17.cif
_cod_data_source_block Compound5
_cod_original_cell_volume 1710.1(4)
_cod_original_sg_symbol_H-M 'P 21/n'
_cod_database_code 1556628
_shelx_space_group_comment
;
The symmetry employed for this shelxl refinement is uniquely defined
by the following loop, which should always be used as a source of
symmetry information in preference to the above space-group names.
They are only intended as comments.
;
_shelx_estimated_absorpt_t_min 0.627
_shelx_estimated_absorpt_t_max 0.919
_shelxl_version_number 2013-4

loop_
_space_group_symop_operation_xyz
'x, y, z'
'-x+1/2, y+1/2, -z+1/2'
'-x, -y, -z'
'x-1/2, -y-1/2, z-1/2'

loop_
_atom_site_label
_atom_site_type_symbol
_atom_site_fract_x
_atom_site_fract_y
_atom_site_fract_z
_atom_site_U_iso_or_equiv
_atom_site_adp_type
_atom_site_occupancy
_atom_site_site_symmetry_order
_atom_site_calc_flag
_atom_site_refinement_flags_posn
_atom_site_refinement_flags_adp
_atom_site_refinement_flags_occupancy
_atom_site_disorder_assembly
_atom_site_disorder_group
C1 C 0.4876(6) 0.2678(2) 0.0747(3) 0.0134(10) Uani 1 1 d . . . . .
C2 C 0.4400(6) 0.2760(2) -0.0299(3) 0.0142(10) Uani 1 1 d . . . . .
C3 C 0.3986(7) 0.3441(2) -0.0709(3) 0.0206(11) Uani 1 1 d . . . . .
H3 H 0.3645 0.3496 -0.1419 0.025 Uiso 1 1 calc R U . . .
C4 C 0.4065(7) 0.4042(3) -0.0093(3) 0.0220(11) Uani 1 1 d . . . . .
H4 H 0.3741 0.4505 -0.0378 0.026 Uiso 1 1 calc R U . . .
C5 C 0.4620(7) 0.3966(2) 0.0943(4) 0.0223(12) Uani 1 1 d . . . . .
H5 H 0.4716 0.4378 0.1367 0.027 Uiso 1 1 calc R U . . .
C6 C 0.5035(6) 0.3282(2) 0.1360(3) 0.0173(11) Uani 1 1 d . . . . .
H6 H 0.5429 0.3231 0.2068 0.021 Uiso 1 1 calc R U . . .
O10 O 0.9486(5) 0.21575(16) 0.1052(2) 0.0209(8) Uani 1 1 d D . . . .
C11 C 0.4455(6) 0.1831(2) 0.1957(3) 0.0142(10) Uani 1 1 d . . . . .
H11 H 0.3688 0.2201 0.2180 0.017 Uiso 1 1 calc R U . . .
C12 C 0.4638(7) 0.1175(2) 0.2515(3) 0.0166(11) Uani 1 1 d . . . . .
C13 C 0.3467(7) 0.1098(2) 0.3265(3) 0.0218(12) Uani 1 1 d . . . . .
H13 H 0.2661 0.1488 0.3395 0.026 Uiso 1 1 calc R U . . .
C14 C 0.3470(7) 0.0472(3) 0.3806(3) 0.0282(13) Uani 1 1 d . . . . .
H14 H 0.2700 0.0433 0.4319 0.034 Uiso 1 1 calc R U . . .
C15 C 0.4615(7) -0.0109(3) 0.3598(3) 0.0264(12) Uani 1 1 d . . . . .
H15 H 0.4577 -0.0548 0.3957 0.032 Uiso 1 1 calc R U . . .
C16 C 0.5794(7) -0.0057(2) 0.2885(3) 0.0249(12) Uani 1 1 d . . . . .
H16 H 0.6562 -0.0460 0.2759 0.030 Uiso 1 1 calc R U . . .
C17 C 0.5874(7) 0.0594(2) 0.2334(3) 0.0152(10) Uani 1 1 d . . . . .
C21 C 0.7940(7) 0.0014(2) -0.0355(3) 0.0204(11) Uani 1 1 d . . . . .
H21A H 0.6820 0.0151 -0.0884 0.024 Uiso 1 1 calc R U . . .
H21B H 0.7419 -0.0251 0.0176 0.024 Uiso 1 1 calc R U . . .
C22 C 0.9290(7) -0.0481(2) -0.0812(3) 0.0222(11) Uani 1 1 d . . . . .
H22A H 0.8572 -0.0927 -0.1055 0.027 Uiso 1 1 calc R U . . .
H22B H 0.9678 -0.0239 -0.1401 0.027 Uiso 1 1 calc R U . . .
N1 N 0.5241(5) 0.19729(18) 0.1167(2) 0.0114(8) Uani 1 1 d . . . . .
C10 C 0.9711(7) 0.2738(2) 0.0388(4) 0.0296(13) Uani 1 1 d . . . . .
H10A H 1.0813 0.3042 0.0693 0.044 Uiso 1 1 calc R U . . .
H10B H 0.8512 0.3028 0.0266 0.044 Uiso 1 1 calc R U . . .
H10C H 0.9961 0.2544 -0.0253 0.044 Uiso 1 1 calc R U . . .
N12 N 0.8930(5) 0.06763(18) 0.0084(3) 0.0144(8) Uani 1 1 d . . . . .
H12 H 0.9365 0.0947 -0.0478 0.017 Uiso 1 1 calc R U . . .
O1 O 0.7059(5) 0.06267(16) 0.1691(2) 0.0248(8) Uani 1 1 d . . . . .
O11 O 0.6173(5) 0.16352(16) -0.0797(2) 0.0233(8) Uani 1 1 d . . . . .
O12 O 0.2618(5) 0.15681(16) -0.0945(2) 0.0291(9) Uani 1 1 d . . . . .
O13 O 0.4101(5) 0.22776(17) -0.2125(2) 0.0327(9) Uani 1 1 d . . . . .
S1 S 0.42594(19) 0.19998(6) -0.11118(8) 0.0198(3) Uani 1 1 d . . . . .
Cu1 Cu 0.70483(8) 0.13112(3) 0.06419(4) 0.01519(16) Uani 1 1 d . . . . .
H10 H 0.944(6) 0.230(2) 0.1672(18) 0.018 Uiso 1 1 d D U . . .

loop_
_atom_site_aniso_label
_atom_site_aniso_U_11
_atom_site_aniso_U_22
_atom_site_aniso_U_33
_atom_site_aniso_U_23
_atom_site_aniso_U_13
_atom_site_aniso_U_12
C1 0.008(3) 0.014(2) 0.019(2) 0.0004(19) 0.0055(19) 0.0052(19)
C2 0.012(3) 0.016(3) 0.016(2) -0.0008(19) 0.005(2) 0.000(2)
C3 0.014(3) 0.026(3) 0.021(3) 0.007(2) -0.001(2) 0.000(2)
C4 0.018(3) 0.018(3) 0.030(3) 0.004(2) 0.004(2) -0.002(2)
C5 0.021(3) 0.011(2) 0.034(3) -0.009(2) 0.007(2) -0.001(2)
C6 0.012(3) 0.018(3) 0.022(3) 0.001(2) 0.006(2) 0.000(2)
O10 0.027(2) 0.0155(18) 0.0219(18) -0.0060(15) 0.0096(16) 0.0004(15)
C11 0.014(3) 0.014(2) 0.013(2) -0.0039(19) -0.0009(19) -0.003(2)
C12 0.013(3) 0.025(3) 0.011(2) -0.0014(19) 0.0003(19) -0.005(2)
C13 0.018(3) 0.023(3) 0.022(3) -0.003(2) 0.000(2) 0.000(2)
C14 0.030(3) 0.035(3) 0.021(3) 0.006(2) 0.009(2) -0.014(3)
C15 0.030(3) 0.019(3) 0.029(3) 0.004(2) 0.003(3) -0.007(2)
C16 0.033(3) 0.017(3) 0.022(3) 0.004(2) -0.001(2) -0.001(2)
C17 0.015(3) 0.019(3) 0.009(2) -0.0014(19) -0.0035(19) -0.001(2)
C21 0.016(3) 0.016(3) 0.026(3) -0.009(2) -0.004(2) 0.004(2)
C22 0.017(3) 0.019(3) 0.025(3) -0.013(2) -0.008(2) 0.003(2)
N1 0.011(2) 0.0130(19) 0.0097(18) 0.0002(15) 0.0004(15) 0.0032(16)
C10 0.024(3) 0.026(3) 0.041(3) 0.003(2) 0.012(3) -0.006(2)
N12 0.012(2) 0.013(2) 0.017(2) -0.0014(16) 0.0022(16) 0.0008(16)
O1 0.031(2) 0.0210(19) 0.0246(19) 0.0089(15) 0.0124(17) 0.0113(16)
O11 0.025(2) 0.0294(19) 0.0151(17) -0.0002(14) 0.0020(15) 0.0150(16)
O12 0.027(2) 0.0231(19) 0.036(2) -0.0049(15) 0.0021(17) -0.0107(16)
O13 0.049(3) 0.035(2) 0.0125(17) 0.0045(15) 0.0010(17) 0.0152(19)
S1 0.0234(8) 0.0195(7) 0.0143(6) 0.0000(5) -0.0025(5) 0.0041(6)
Cu1 0.0177(3) 0.0133(3) 0.0147(3) -0.0001(3) 0.0030(2) 0.0044(3)

loop_
_atom_type_symbol
_atom_type_description
_atom_type_scat_dispersion_real
_atom_type_scat_dispersion_imag
_atom_type_scat_source
C C 0.0033 0.0016 'International Tables Vol C Tables 4.2.6.8 and 6.1.1.4'
H H 0.0000 0.0000 'International Tables Vol C Tables 4.2.6.8 and 6.1.1.4'
N N 0.0061 0.0033 'International Tables Vol C Tables 4.2.6.8 and 6.1.1.4'
O O 0.0106 0.0060 'International Tables Vol C Tables 4.2.6.8 and 6.1.1.4'
S S 0.1246 0.1234 'International Tables Vol C Tables 4.2.6.8 and 6.1.1.4'
Cu Cu 0.3201 1.2651 'International Tables Vol C Tables 4.2.6.8 and 6.1.1.4'

loop_
_geom_angle_atom_site_label_1
_geom_angle_atom_site_label_2
_geom_angle_atom_site_label_3
_geom_angle
_geom_angle_site_symmetry_1
_geom_angle_site_symmetry_3
C6 C1 C2 119.6(4) . .
C6 C1 N1 120.9(4) . .
C2 C1 N1 119.4(4) . .
C3 C2 C1 119.7(4) . .
C3 C2 S1 119.4(3) . .
C1 C2 S1 120.9(3) . .
C4 C3 C2 120.6(4) . .
C4 C3 H3 119.7 . .
C2 C3 H3 119.7 . .
C3 C4 C5 119.7(4) . .
C3 C4 H4 120.1 . .
C5 C4 H4 120.1 . .
C4 C5 C6 119.9(4) . .
C4 C5 H5 120.0 . .
C6 C5 H5 120.0 . .
C1 C6 C5 120.3(4) . .
C1 C6 H6 119.8 . .
C5 C6 H6 119.8 . .
C10 O10 Cu1 121.4(3) . .
C10 O10 H10 113(3) . .
Cu1 O10 H10 106(3) . .
N1 C11 C12 126.3(4) . .
N1 C11 H11 116.9 . .
C12 C11 H11 116.9 . .
C13 C12 C11 117.1(4) . .
C13 C12 C17 119.2(4) . .
C11 C12 C17 123.7(4) . .
C14 C13 C12 121.3(4) . .
C14 C13 H13 119.3 . .
C12 C13 H13 119.3 . .
C13 C14 C15 119.4(4) . .
C13 C14 H14 120.3 . .
C15 C14 H14 120.3 . .
C16 C15 C14 121.4(4) . .
C16 C15 H15 119.3 . .
C14 C15 H15 119.3 . .
C15 C16 C17 120.5(4) . .
C15 C16 H16 119.7 . .
C17 C16 H16 119.7 . .
O1 C17 C12 123.5(4) . .
O1 C17 C16 118.4(4) . .
C12 C17 C16 118.0(4) . .
N12 C21 C22 112.8(4) . .
N12 C21 H21A 109.0 . .
C22 C21 H21A 109.0 . .
N12 C21 H21B 109.0 . .
C22 C21 H21B 109.0 . .
H21A C21 H21B 107.8 . .
N12 C22 C21 112.4(4) 3_755 .
N12 C22 H22A 109.1 3_755 .
C21 C22 H22A 109.1 . .
N12 C22 H22B 109.1 3_755 .
C21 C22 H22B 109.1 . .
H22A C22 H22B 107.9 . .
C11 N1 C1 115.9(3) . .
C11 N1 Cu1 123.5(3) . .
C1 N1 Cu1 120.3(2) . .
O10 C10 H10A 109.5 . .
O10 C10 H10B 109.5 . .
H10A C10 H10B 109.5 . .
O10 C10 H10C 109.5 . .
H10A C10 H10C 109.5 . .
H10B C10 H10C 109.5 . .
C21 N12 C22 109.7(3) . 3_755
C21 N12 Cu1 110.5(3) . .
C22 N12 Cu1 114.7(3) 3_755 .
C21 N12 H12 107.2 . .
C22 N12 H12 107.2 3_755 .
Cu1 N12 H12 107.2 . .
C17 O1 Cu1 127.6(3) . .
S1 O11 Cu1 120.73(17) . .
O12 S1 O13 114.6(2) . .
O12 S1 O11 113.33(19) . .
O13 S1 O11 110.21(18) . .
O12 S1 C2 107.53(19) . .
O13 S1 C2 106.7(2) . .
O11 S1 C2 103.7(2) . .
O1 Cu1 N1 93.76(13) . .
O1 Cu1 N12 88.38(13) . .
N1 Cu1 N12 177.57(14) . .
O1 Cu1 O11 151.07(14) . .
N1 Cu1 O11 93.35(13) . .
N12 Cu1 O11 85.31(13) . .
O1 Cu1 O10 111.77(13) . .
N1 Cu1 O10 88.78(12) . .
N12 Cu1 O10 89.35(13) . .
O11 Cu1 O10 96.38(12) . .

loop_
_geom_bond_atom_site_label_1
_geom_bond_atom_site_label_2
_geom_bond_distance
_geom_bond_site_symmetry_2
C1 C6 1.384(6) .
C1 C2 1.400(6) .
C1 N1 1.429(5) .
C2 C3 1.389(6) .
C2 S1 1.777(4) .
C3 C4 1.385(6) .
C3 H3 0.9500 .
C4 C5 1.389(6) .
C4 H4 0.9500 .
C5 C6 1.396(6) .
C5 H5 0.9500 .
C6 H6 0.9500 .
O10 C10 1.427(5) .
O10 Cu1 2.303(3) .
O10 H10 0.884(18) .
C11 N1 1.309(5) .
C11 C12 1.423(6) .
C11 H11 0.9500 .
C12 C13 1.414(6) .
C12 C17 1.425(6) .
C13 C14 1.372(6) .
C13 H13 0.9500 .
C14 C15 1.396(6) .
C14 H14 0.9500 .
C15 C16 1.374(6) .
C15 H15 0.9500 .
C16 C17 1.425(6) .
C16 H16 0.9500 .
C17 O1 1.300(5) .
C21 N12 1.478(5) .
C21 C22 1.520(6) .
C21 H21A 0.9900 .
C21 H21B 0.9900 .
C22 N12 1.481(5) 3_755
C22 H22A 0.9900 .
C22 H22B 0.9900 .
N1 Cu1 1.975(3) .
C10 H10A 0.9800 .
C10 H10B 0.9800 .
C10 H10C 0.9800 .
N12 C22 1.481(5) 3_755
N12 Cu1 2.004(3) .
N12 H12 1.0000 .
O1 Cu1 1.900(3) .
O11 S1 1.485(3) .
O11 Cu1 2.019(3) .
O12 S1 1.444(3) .
O13 S1 1.446(3) .

loop_
_geom_hbond_atom_site_label_D
_geom_hbond_atom_site_label_H
_geom_hbond_atom_site_label_A
_geom_hbond_distance_DH
_geom_hbond_distance_HA
_geom_hbond_distance_DA
_geom_hbond_angle_DHA
_geom_hbond_site_symmetry_A
O10 H10 O13 0.884(18) 1.85(2) 2.730(4) 171(4) 4_666
